data_4501798
loop_
_publ_author_name
'Kavuru, Padmini'
'Aboarayes, Dalia'
'Arora, Kapildev K.'
'Clarke, Heather D.'
'Kennedy, Alyssa'
'Marshall, Lissette'
'Ong, Tien Teng'
'Perman, Jason'
'Pujari, Twarita'
'Wojtas, \/Lukasz'
'Zaworotko, Michael J.'

_publ_section_title
;
 Hierarchy of Supramolecular Synthons: Persistent Hydrogen Bonds Between
 Carboxylates and Weakly Acidic Hydroxyl Moieties in Cocrystals of
 Zwitterions
;
_journal_coden_ASTM CGDEFU
_journal_issue 8
_journal_name_full 'Crystal Growth & Design'
_journal_page_first 3568
_journal_page_last 3584
_journal_paper_doi 10.1021/cg100484a
_journal_volume 10
_journal_year 2010
_chemical_formula_moiety 'C6 H8 O7, 2(C6 H5 N O2), 2(H2 O)'
_chemical_formula_sum 'C18 H22 N2 O13'
_chemical_formula_weight 474.38
_space_group_IT_number 2
_symmetry_cell_setting triclinic
_symmetry_space_group_name_Hall '-P 1'
_symmetry_space_group_name_H-M 'P -1'
_atom_sites_solution_hydrogens geom
_atom_sites_solution_primary direct
_atom_sites_solution_secondary difmap
_audit_creation_method SHELXL-97
_cell_angle_alpha 87.722(7)
_cell_angle_beta 87.076(6)
_cell_angle_gamma 70.171(7)
_cell_formula_units_Z 2
_cell_length_a 8.242(3)
_cell_length_b 10.427(4)
_cell_length_c 12.761(5)
_cell_measurement_temperature 100(2)
_cell_volume 1030.0(7)
_computing_cell_refinement 'SAINT (Bruker, 2002)'
_computing_data_collection 'SMART (Bruker, 2002)'
_computing_data_reduction 'SAINT (Bruker, 2002)'
_computing_publication_material 'SHELXL-97 (Sheldrick, 1997)'
_computing_structure_refinement 'SHELXL-97 (Sheldrick, 1997)'
_computing_structure_solution 'SHELXS-97 (Sheldrick, 1990)'
_diffrn_ambient_temperature 100(2)
_diffrn_measured_fraction_theta_full 0.987
_diffrn_measured_fraction_theta_max 0.987
_diffrn_measurement_device_type 'BRUKER SMART APEXII CCD'
_diffrn_measurement_method 'omega scans'
_diffrn_radiation_monochromator graphite
_diffrn_radiation_source 'fine-focus sealed tube'
_diffrn_radiation_type MoK\a
_diffrn_radiation_wavelength 0.71073
_diffrn_reflns_av_R_equivalents 0.0238
_diffrn_reflns_av_sigmaI/netI 0.0516
_diffrn_reflns_limit_h_max 9
_diffrn_reflns_limit_h_min -9
_diffrn_reflns_limit_k_max 5
_diffrn_reflns_limit_k_min -12
_diffrn_reflns_limit_l_max 15
_diffrn_reflns_limit_l_min -14
_diffrn_reflns_number 5227
_diffrn_reflns_theta_full 25.03
_diffrn_reflns_theta_max 25.03
_diffrn_reflns_theta_min 1.60
_exptl_absorpt_coefficient_mu 0.132
_exptl_absorpt_correction_T_max 0.9740
_exptl_absorpt_correction_T_min 0.9551
_exptl_absorpt_correction_type multi-scan
_exptl_absorpt_process_details 'SADABS; (Sheldrick, 2003)'
_exptl_crystal_colour colourless
_exptl_crystal_density_diffrn 1.529
_exptl_crystal_density_method 'not measured'
_exptl_crystal_description block
_exptl_crystal_F_000 496
_exptl_crystal_size_max 0.35
_exptl_crystal_size_mid 0.25
_exptl_crystal_size_min 0.20
_refine_diff_density_max 0.269
_refine_diff_density_min -0.275
_refine_diff_density_rms 0.058
_refine_ls_extinction_method none
_refine_ls_goodness_of_fit_ref 1.010
_refine_ls_hydrogen_treatment mixed
_refine_ls_matrix_type full
_refine_ls_number_parameters 326
_refine_ls_number_reflns 3588
_refine_ls_number_restraints 4
_refine_ls_restrained_S_all 1.010
_refine_ls_R_factor_all 0.0608
_refine_ls_R_factor_gt 0.0452
_refine_ls_shift/su_max 0.001
_refine_ls_shift/su_mean 0.000
_refine_ls_structure_factor_coef Fsqd
_refine_ls_weighting_details 'calc w=1/[\s^2^(Fo^2^)+(0.0662P)^2^+0.0000P] where P=(Fo^2^+2Fc^2^)/3'
_refine_ls_weighting_scheme calc
_refine_ls_wR_factor_gt 0.1108
_refine_ls_wR_factor_ref 0.1193
_reflns_number_gt 2790
_reflns_number_total 3588
_reflns_threshold_expression >2sigma(I)
_cod_data_source_file cg100484a_si_007.cif
_cod_data_source_block CITINA
_cod_original_cell_volume 1030.1(7)
_cod_original_sg_symbol_H-M P-1
_cod_database_code 4501798

loop_
_symmetry_equiv_pos_as_xyz
'x, y, z'
'-x, -y, -z'

loop_
_atom_site_label
_atom_site_type_symbol
_atom_site_fract_x
_atom_site_fract_y
_atom_site_fract_z
_atom_site_U_iso_or_equiv
_atom_site_adp_type
_atom_site_occupancy
_atom_site_symmetry_multiplicity
_atom_site_calc_flag
_atom_site_refinement_flags
C1 C 0.1683(3) 0.0352(2) 0.55256(17) 0.0193(5) Uani 1 1 d .
C2 C 0.1084(3) -0.0261(2) 0.64917(16) 0.0203(5) Uani 1 1 d .
H2A H 0.1171 -0.1209 0.6349 0.024 Uiso 1 1 calc R
H2B H -0.0145 0.0264 0.6654 0.024 Uiso 1 1 calc R
C3 C 0.2148(3) -0.0268(2) 0.74551(16) 0.0166(5) Uani 1 1 d .
C4 C 0.1317(3) -0.0777(2) 0.84019(16) 0.0191(5) Uani 1 1 d .
H4A H 0.0084 -0.0204 0.8468 0.023 Uiso 1 1 calc R
H4B H 0.1372 -0.1722 0.8278 0.023 Uiso 1 1 calc R
C5 C 0.2157(3) -0.0755(2) 0.94175(17) 0.0188(5) Uani 1 1 d .
C6 C 0.2192(3) 0.1172(2) 0.75887(16) 0.0166(5) Uani 1 1 d .
C11 C -0.6207(3) 0.4728(2) 1.38689(16) 0.0162(5) Uani 1 1 d .
C12 C -0.7596(3) 0.5858(2) 1.42035(16) 0.0185(5) Uani 1 1 d .
H12 H -0.7967 0.6665 1.3778 0.022 Uiso 1 1 calc R
C13 C -0.8413(3) 0.5782(2) 1.51557(17) 0.0205(5) Uani 1 1 d .
H13 H -0.9367 0.6539 1.5388 0.025 Uiso 1 1 calc R
C15 C -0.6568(3) 0.3542(2) 1.54593(17) 0.0196(5) Uani 1 1 d .
H15 H -0.6225 0.2749 1.5902 0.023 Uiso 1 1 calc R
C16 C -0.5721(3) 0.3559(2) 1.45025(17) 0.0180(5) Uani 1 1 d .
H16 H -0.4805 0.2771 1.4277 0.022 Uiso 1 1 calc R
C17 C -0.5208(3) 0.4803(2) 1.28454(16) 0.0173(5) Uani 1 1 d .
C21 C -0.1668(3) 0.5885(2) 0.88600(16) 0.0180(5) Uani 1 1 d .
C22 C -0.2473(3) 0.7147(2) 0.93150(17) 0.0204(5) Uani 1 1 d .
H22 H -0.2376 0.7952 0.8985 0.024 Uiso 1 1 calc R
C23 C -0.3414(3) 0.7218(2) 1.02495(17) 0.0210(5) Uani 1 1 d .
H23 H -0.3964 0.8074 1.0567 0.025 Uiso 1 1 calc R
C25 C -0.2801(3) 0.4849(2) 1.02844(17) 0.0199(5) Uani 1 1 d .
H25 H -0.2929 0.4062 1.0627 0.024 Uiso 1 1 calc R
C26 C -0.1848(3) 0.4730(2) 0.93558(17) 0.0192(5) Uani 1 1 d .
H26 H -0.1316 0.3861 0.9055 0.023 Uiso 1 1 calc R
C27 C -0.0585(3) 0.5787(2) 0.78405(16) 0.0164(5) Uani 1 1 d .
N14 N -0.7876(2) 0.46472(18) 1.57621(14) 0.0188(4) Uani 1 1 d D
N24 N -0.3553(2) 0.60817(18) 1.07084(14) 0.0195(4) Uani 1 1 d D
O1W O -0.7132(2) 0.85785(17) 1.19530(13) 0.0266(4) Uani 1 1 d D
O2W O 0.3133(2) 0.06460(16) 0.30711(12) 0.0227(4) Uani 1 1 d .
O3 O 0.38827(18) -0.11090(14) 0.72767(12) 0.0202(4) Uani 1 1 d .
H3 H 0.3961 -0.1931 0.7362 0.030 Uiso 1 1 calc R
O11 O 0.1364(2) 0.15672(15) 0.53885(12) 0.0282(4) Uani 1 1 d .
O12 O 0.2587(2) -0.05561(15) 0.48321(12) 0.0259(4) Uani 1 1 d .
H12A H 0.2800 -0.0150 0.4289 0.039 Uiso 1 1 calc R
O51 O 0.1957(2) -0.16797(15) 1.01074(12) 0.0247(4) Uani 1 1 d .
H51 H 0.2310 -0.1564 1.0690 0.037 Uiso 1 1 calc R
O52 O 0.2887(2) 0.00324(16) 0.95940(12) 0.0294(4) Uani 1 1 d .
O61 O 0.06420(18) 0.20295(14) 0.78751(12) 0.0225(4) Uani 1 1 d .
H61 H 0.0664 0.2830 0.7858 0.034 Uiso 1 1 calc R
O62 O 0.34539(18) 0.14945(14) 0.74089(11) 0.0203(4) Uani 1 1 d .
O171 O -0.4277(2) 0.37235(15) 1.24366(12) 0.0278(4) Uani 1 1 d .
O172 O -0.5369(2) 0.59791(15) 1.24833(12) 0.0250(4) Uani 1 1 d .
O271 O -0.0728(2) 0.68385(15) 0.73149(12) 0.0257(4) Uani 1 1 d .
O272 O 0.04378(19) 0.46086(15) 0.76088(11) 0.0223(4) Uani 1 1 d .
H14 H -0.847(3) 0.462(2) 1.6429(14) 0.030(7) Uiso 1 1 d D
H24 H -0.419(3) 0.610(3) 1.1366(16) 0.043(8) Uiso 1 1 d D
H3W H 0.241(3) 0.147(3) 0.292(2) 0.042(8) Uiso 1 1 d .
H2W H -0.659(3) 0.785(2) 1.229(2) 0.050(9) Uiso 1 1 d D
H1W H -0.688(3) 0.919(2) 1.2272(18) 0.027(7) Uiso 1 1 d D
H4W H 0.419(5) 0.075(3) 0.299(3) 0.073(11) Uiso 1 1 d .

loop_
_atom_site_aniso_label
_atom_site_aniso_U_11
_atom_site_aniso_U_22
_atom_site_aniso_U_33
_atom_site_aniso_U_23
_atom_site_aniso_U_13
_atom_site_aniso_U_12
C1 0.0180(11) 0.0172(13) 0.0201(12) 0.0003(9) -0.0024(9) -0.0026(9)
C2 0.0192(11) 0.0178(12) 0.0230(12) -0.0008(9) 0.0001(9) -0.0051(9)
C3 0.0139(11) 0.0115(11) 0.0199(12) 0.0010(9) 0.0035(8) 0.0009(9)
C4 0.0204(12) 0.0103(11) 0.0240(12) 0.0002(9) 0.0040(9) -0.0025(9)
C5 0.0194(11) 0.0122(11) 0.0218(12) -0.0016(9) 0.0071(9) -0.0026(9)
C6 0.0197(12) 0.0130(11) 0.0148(11) 0.0015(8) 0.0005(9) -0.0031(9)
C11 0.0172(11) 0.0138(11) 0.0174(11) -0.0018(9) 0.0008(9) -0.0053(9)
C12 0.0202(11) 0.0142(12) 0.0187(12) -0.0004(9) -0.0002(9) -0.0027(9)
C13 0.0192(11) 0.0152(12) 0.0237(12) -0.0014(9) 0.0023(9) -0.0019(9)
C15 0.0211(12) 0.0147(12) 0.0210(12) 0.0017(9) 0.0016(9) -0.0042(9)
C16 0.0197(11) 0.0107(11) 0.0212(12) -0.0016(9) 0.0015(9) -0.0021(9)
C17 0.0178(11) 0.0141(12) 0.0177(11) -0.0003(9) 0.0018(9) -0.0025(9)
C21 0.0159(11) 0.0173(12) 0.0184(12) 0.0004(9) -0.0002(9) -0.0025(9)
C22 0.0239(12) 0.0136(11) 0.0212(12) 0.0007(9) 0.0036(9) -0.0040(9)
C23 0.0252(12) 0.0158(12) 0.0201(12) -0.0013(9) 0.0034(9) -0.0050(10)
C25 0.0241(12) 0.0130(11) 0.0204(12) 0.0005(9) 0.0022(9) -0.0039(9)
C26 0.0216(12) 0.0136(12) 0.0193(12) -0.0017(9) 0.0028(9) -0.0022(9)
C27 0.0172(11) 0.0132(12) 0.0164(11) -0.0004(9) 0.0009(9) -0.0023(9)
N14 0.0204(10) 0.0181(10) 0.0165(10) -0.0008(8) 0.0053(8) -0.0055(8)
N24 0.0230(10) 0.0171(10) 0.0164(10) -0.0015(8) 0.0041(8) -0.0048(8)
O1W 0.0327(10) 0.0140(9) 0.0300(10) -0.0002(8) -0.0079(8) -0.0029(8)
O2W 0.0219(9) 0.0137(9) 0.0281(9) -0.0006(7) 0.0048(7) -0.0011(7)
O3 0.0185(8) 0.0089(8) 0.0293(9) -0.0012(7) 0.0037(6) -0.0001(6)
O11 0.0387(10) 0.0151(9) 0.0247(9) 0.0018(7) 0.0022(7) -0.0020(7)
O12 0.0332(9) 0.0191(9) 0.0207(9) -0.0007(7) 0.0055(7) -0.0037(7)
O51 0.0386(10) 0.0196(9) 0.0173(8) 0.0008(7) 0.0023(7) -0.0122(7)
O52 0.0442(10) 0.0251(9) 0.0252(9) 0.0036(7) -0.0027(8) -0.0201(8)
O61 0.0226(8) 0.0100(8) 0.0298(9) -0.0021(7) 0.0083(7) -0.0001(6)
O62 0.0220(8) 0.0150(8) 0.0225(9) 0.0019(6) 0.0035(6) -0.0053(7)
O171 0.0370(10) 0.0126(9) 0.0277(9) -0.0016(7) 0.0164(7) -0.0028(7)
O172 0.0357(9) 0.0116(8) 0.0223(9) 0.0017(6) 0.0109(7) -0.0027(7)
O271 0.0310(9) 0.0144(9) 0.0240(9) 0.0031(7) 0.0114(7) 0.0002(7)
O272 0.0254(8) 0.0128(8) 0.0230(9) -0.0007(6) 0.0095(7) -0.0005(7)

loop_
_atom_type_symbol
_atom_type_description
_atom_type_scat_dispersion_real
_atom_type_scat_dispersion_imag
_atom_type_scat_source
C C 0.0033 0.0016 'International Tables Vol C Tables 4.2.6.8 and 6.1.1.4'
H H 0.0000 0.0000 'International Tables Vol C Tables 4.2.6.8 and 6.1.1.4'
N N 0.0061 0.0033 'International Tables Vol C Tables 4.2.6.8 and 6.1.1.4'
O O 0.0106 0.0060 'International Tables Vol C Tables 4.2.6.8 and 6.1.1.4'

loop_
_geom_angle_atom_site_label_1
_geom_angle_atom_site_label_2
_geom_angle_atom_site_label_3
_geom_angle
O11 C1 O12 122.8(2)
O11 C1 C2 123.2(2)
O12 C1 C2 114.03(19)
C1 C2 C3 112.57(18)
C1 C2 H2A 109.1
C3 C2 H2A 109.1
C1 C2 H2B 109.1
C3 C2 H2B 109.1
H2A C2 H2B 107.8
O3 C3 C4 111.34(16)
O3 C3 C6 105.96(17)
C4 C3 C6 112.87(18)
O3 C3 C2 110.17(17)
C4 C3 C2 107.73(17)
C6 C3 C2 108.75(16)
C5 C4 C3 113.66(18)
C5 C4 H4A 108.8
C3 C4 H4A 108.8
C5 C4 H4B 108.8
C3 C4 H4B 108.8
H4A C4 H4B 107.7
O52 C5 O51 123.9(2)
O52 C5 C4 124.1(2)
O51 C5 C4 112.02(18)
O62 C6 O61 124.6(2)
O62 C6 C3 124.10(19)
O61 C6 C3 111.23(18)
C16 C11 C12 118.92(19)
C16 C11 C17 120.70(18)
C12 C11 C17 120.34(18)
C13 C12 C11 118.9(2)
C13 C12 H12 120.5
C11 C12 H12 120.5
N14 C13 C12 120.5(2)
N14 C13 H13 119.7
C12 C13 H13 119.7
N14 C15 C16 119.7(2)
N14 C15 H15 120.2
C16 C15 H15 120.2
C15 C16 C11 119.86(19)
C15 C16 H16 120.1
C11 C16 H16 120.1
O171 C17 O172 124.6(2)
O171 C17 C11 118.91(19)
O172 C17 C11 116.43(18)
C26 C21 C22 118.9(2)
C26 C21 C27 121.12(19)
C22 C21 C27 119.95(19)
C23 C22 C21 119.4(2)
C23 C22 H22 120.3
C21 C22 H22 120.3
N24 C23 C22 120.0(2)
N24 C23 H23 120.0
C22 C23 H23 120.0
N24 C25 C26 120.0(2)
N24 C25 H25 120.0
C26 C25 H25 120.0
C25 C26 C21 119.7(2)
C25 C26 H26 120.2
C21 C26 H26 120.2
O271 C27 O272 124.72(19)
O271 C27 C21 119.01(18)
O272 C27 C21 116.26(18)
C15 N14 C13 122.05(19)
C15 N14 H14 119.2(14)
C13 N14 H14 118.8(14)
C23 N24 C25 121.98(19)
C23 N24 H24 121.6(16)
C25 N24 H24 116.5(16)
H2W O1W H1W 103(3)
H3W O2W H4W 103(3)
C3 O3 H3 109.5
C1 O12 H12A 109.5
C5 O51 H51 109.5
C6 O61 H61 109.5

loop_
_geom_bond_atom_site_label_1
_geom_bond_atom_site_label_2
_geom_bond_distance
C1 O11 1.211(3)
C1 O12 1.325(3)
C1 C2 1.504(3)
C2 C3 1.545(3)
C2 H2A 0.9900
C2 H2B 0.9900
C3 O3 1.413(2)
C3 C4 1.524(3)
C3 C6 1.530(3)
C4 C5 1.505(3)
C4 H4A 0.9900
C4 H4B 0.9900
C5 O52 1.204(3)
C5 O51 1.326(3)
C6 O62 1.206(3)
C6 O61 1.330(2)
C11 C16 1.387(3)
C11 C12 1.399(3)
C11 C17 1.522(3)
C12 C13 1.372(3)
C12 H12 0.9500
C13 N14 1.342(3)
C13 H13 0.9500
C15 N14 1.338(3)
C15 C16 1.378(3)
C15 H15 0.9500
C16 H16 0.9500
C17 O171 1.244(2)
C17 O172 1.260(2)
C21 C26 1.387(3)
C21 C22 1.392(3)
C21 C27 1.526(3)
C22 C23 1.379(3)
C22 H22 0.9500
C23 N24 1.338(3)
C23 H23 0.9500
C25 N24 1.345(3)
C25 C26 1.374(3)
C25 H25 0.9500
C26 H26 0.9500
C27 O271 1.236(2)
C27 O272 1.269(2)
N14 H14 0.966(16)
N24 H24 0.966(17)
O1W H2W 0.851(17)
O1W H1W 0.858(17)
O2W H3W 0.89(3)
O2W H4W 0.92(4)
O3 H3 0.8400
O12 H12A 0.8400
O51 H51 0.8400
O61 H61 0.8400

loop_
_geom_hbond_atom_site_label_D
_geom_hbond_atom_site_label_H
_geom_hbond_atom_site_label_A
_geom_hbond_distance_DH
_geom_hbond_distance_HA
_geom_hbond_distance_DA
_geom_hbond_angle_DHA
_geom_hbond_site_symmetry_A
O3 H3 O171 0.84 1.81 2.646(2) 176.3 2_557
O12 H12A O2W 0.84 1.79 2.623(2) 174.8 .
O51 H51 O1W 0.84 1.72 2.560(2) 173.1 1_645
O61 H61 O272 0.84 1.82 2.646(2) 168.9 .
N14 H14 O272 0.966(16) 1.715(16) 2.680(2) 179(2) 1_456
N24 H24 O172 0.966(17) 1.708(17) 2.670(2) 173(3) .
O2W H3W O271 0.89(3) 1.86(3) 2.742(2) 174(2) 2_566
O1W H2W O172 0.851(17) 1.88(2) 2.683(2) 157(3) .
O1W H1W O2W 0.858(17) 1.865(18) 2.707(2) 167(2) 1_466
O2W H4W O3 0.92(4) 1.77(4) 2.676(2) 173(3) 2_656
O2W H4W O62 0.92(4) 2.53(3) 2.991(2) 111(2) 2_656
